data_7045224
loop_
_publ_author_name
'Cullinane, Carleen'
'Deacon, Glen B.'
'Drago, Penny R.'
'Erven, Anja P.'
'Junk, Peter C.'
'Luu, Jenny'
'Meyer, Gerd'
'Schmitz, Simon'
'Ott, Ingo'
'Schur, Julia'
'Webster, Lorraine K.'
'Klein, Axel'

_publ_section_title
;
 Synthesis and antiproliferative activity of a series of new platinum and
 palladium diphosphane complexes.
;
_journal_issue 6
_journal_name_full 'Dalton transactions (Cambridge, England : 2003)'
_journal_page_first 1918
_journal_page_last 1932
_journal_paper_doi 10.1039/c7dt04615d
_journal_volume 47
_journal_year 2018
_chemical_formula_moiety 'C48 H44 F8 N2 P2 Pd'
_chemical_formula_sum 'C48 H44 F8 N2 P2 Pd'
_chemical_formula_weight 969.19
_space_group_crystal_system orthorhombic
_space_group_IT_number 19
_space_group_name_Hall 'P 2ac 2ab'
_space_group_name_H-M_alt 'P 21 21 21'
_symmetry_space_group_name_Hall 'P 2ac 2ab'
_symmetry_space_group_name_H-M 'P 21 21 21'
_atom_sites_solution_hydrogens geom
_audit_creation_method SHELXL-2014/7
_audit_update_record
;
2017-12-06 deposited with the CCDC.
2018-01-08 downloaded from the CCDC.
;
_cell_angle_alpha 90
_cell_angle_beta 90
_cell_angle_gamma 90
_cell_formula_units_Z 4
_cell_length_a 10.073(2)
_cell_length_b 16.346(3)
_cell_length_c 25.938(5)
_cell_measurement_reflns_used 30201
_cell_measurement_temperature 446(2)
_cell_measurement_theta_max 27.073
_cell_measurement_theta_min 2.665
_cell_volume 4270.8(14)
_computing_cell_refinement 'SHELXL-2014/7 (Sheldrick, 2014)'
_computing_data_collection 'BluIce (McPhillips, 2002)'
_computing_data_reduction 'XDS (Kabsch, 1993)'
_computing_molecular_graphics 'DIAMOND (Brandenburg, 2006)'
_computing_publication_material 'WinGX publication routines (Farrugia, 2012)'
_computing_structure_refinement 'SHELXL-2014/7 (Sheldrick, 2014)'
_computing_structure_solution 'SHELXS-97 (Sheldrick, 2008)'
_diffrn_ambient_temperature 446(2)
_diffrn_measured_fraction_theta_full 0.968
_diffrn_measured_fraction_theta_max 0.957
_diffrn_measurement_device_type 'ADSC Quantum 210r'
_diffrn_measurement_method 'Phi Scan'
_diffrn_radiation_type synchrotron
_diffrn_radiation_wavelength 0.71073
_diffrn_reflns_av_R_equivalents 0.0536
_diffrn_reflns_av_unetI/netI 0.0396
_diffrn_reflns_Laue_measured_fraction_full 0.968
_diffrn_reflns_Laue_measured_fraction_max 0.957
_diffrn_reflns_limit_h_max 12
_diffrn_reflns_limit_h_min -12
_diffrn_reflns_limit_k_max 19
_diffrn_reflns_limit_k_min -20
_diffrn_reflns_limit_l_max 31
_diffrn_reflns_limit_l_min -32
_diffrn_reflns_number 30201
_diffrn_reflns_point_group_measured_fraction_full 0.974
_diffrn_reflns_point_group_measured_fraction_max 0.962
_diffrn_reflns_theta_full 25.000
_diffrn_reflns_theta_max 27.073
_diffrn_reflns_theta_min 2.665
_diffrn_standards_decay_% 'not measured'
_diffrn_standards_interval_count 'not measured'
_diffrn_standards_interval_time 'not measured'
_diffrn_standards_number 'not measured'
_exptl_absorpt_coefficient_mu 0.582
_exptl_absorpt_correction_type none
_exptl_crystal_colour colourless
_exptl_crystal_density_diffrn 1.507
_exptl_crystal_density_method 'not measured'
_exptl_crystal_description needle
_exptl_crystal_F_000 1976
_exptl_crystal_size_max 0.200
_exptl_crystal_size_mid 0.100
_exptl_crystal_size_min 0.050
_refine_diff_density_max 0.379
_refine_diff_density_min -0.805
_refine_diff_density_rms 0.069
_refine_ls_abs_structure_details
;
 Refined as an inversion twin.
;
_refine_ls_abs_structure_Flack 0.060(17)
_refine_ls_extinction_method none
_refine_ls_goodness_of_fit_ref 1.054
_refine_ls_hydrogen_treatment constr
_refine_ls_matrix_type full
_refine_ls_number_parameters 551
_refine_ls_number_reflns 8874
_refine_ls_number_restraints 0
_refine_ls_restrained_S_all 1.054
_refine_ls_R_factor_all 0.0274
_refine_ls_R_factor_gt 0.0272
_refine_ls_shift/su_max 0.001
_refine_ls_shift/su_mean 0.000
_refine_ls_structure_factor_coef Fsqd
_refine_ls_weighting_details 'w=1/[\s^2^(Fo^2^)+(0.0232P)^2^+4.3665P] where P=(Fo^2^+2Fc^2^)/3'
_refine_ls_weighting_scheme calc
_refine_ls_wR_factor_gt 0.0670
_refine_ls_wR_factor_ref 0.0671
_reflns_Friedel_coverage 0.808
_reflns_Friedel_fraction_full 0.981
_reflns_Friedel_fraction_max 0.969
_reflns_number_gt 8803
_reflns_number_total 8874
_reflns_threshold_expression 'I > 2\s(I)'
_cod_data_source_file c7dt04615d2.cif
_cod_data_source_block shelx_CCDC2
_cod_depositor_comments 'Adding full bibliography for 7045222--7045225.cif.'
_cod_original_cell_volume 4270.8(15)
_cod_database_code 7045224
_shelx_shelxl_version_number 2014/7
_shelx_space_group_comment
;
The symmetry employed for this shelxl refinement is uniquely defined
by the following loop, which should always be used as a source of
symmetry information in preference to the above space-group names.
They are only intended as comments.
;
_shelx_estimated_absorpt_t_min 0.893
_shelx_estimated_absorpt_t_max 0.971

loop_
_space_group_symop_operation_xyz
'x, y, z'
'-x+1/2, -y, z+1/2'
'x+1/2, -y+1/2, -z'
'-x, y+1/2, -z+1/2'

loop_
_atom_site_label
_atom_site_type_symbol
_atom_site_fract_x
_atom_site_fract_y
_atom_site_fract_z
_atom_site_U_iso_or_equiv
_atom_site_adp_type
_atom_site_occupancy
_atom_site_site_symmetry_order
_atom_site_calc_flag
_atom_site_refinement_flags_posn
_atom_site_refinement_flags_adp
Pd Pd 0.14244(2) 0.07013(2) 0.17378(2) 0.00528(7) Uani 1 1 d . .
P1 P 0.09758(7) -0.06408(5) 0.19256(3) 0.00656(14) Uani 1 1 d . .
P2 P 0.06695(8) 0.03962(5) 0.09309(3) 0.00717(15) Uani 1 1 d . .
F5 F -0.05267(17) 0.22390(11) 0.16810(8) 0.0137(4) Uani 1 1 d . .
F6 F -0.02207(19) 0.37648(11) 0.13542(8) 0.0141(4) Uani 1 1 d . .
F4 F 0.42596(19) 0.06172(15) 0.22895(8) 0.0225(4) Uani 1 1 d . .
F3 F 0.5152(2) 0.11538(15) 0.31892(8) 0.0244(5) Uani 1 1 d . .
F7 F 0.43301(19) 0.32261(12) 0.10160(8) 0.0162(4) Uani 1 1 d . .
F1 F -0.00657(19) 0.14878(13) 0.27295(8) 0.0176(4) Uani 1 1 d . .
F2 F 0.0834(2) 0.20878(13) 0.36081(8) 0.0203(4) Uani 1 1 d . .
F8 F 0.40019(18) 0.17101(11) 0.13175(8) 0.0146(4) Uani 1 1 d . .
C11 C 0.2056(3) 0.10336(18) 0.24641(12) 0.0092(6) Uani 1 1 d . .
C10 C 0.0014(3) -0.0658(2) 0.09346(12) 0.0115(6) Uani 1 1 d . .
H10A H -0.0900 -0.0660 0.1052 0.014 Uiso 1 1 calc R U
H10B H 0.0040 -0.0886 0.0589 0.014 Uiso 1 1 calc R U
C9 C 0.0878(3) -0.11729(18) 0.12989(12) 0.0106(6) Uani 1 1 d . .
H9A H 0.1760 -0.1239 0.1155 0.013 Uiso 1 1 calc R U
H9B H 0.0489 -0.1711 0.1344 0.013 Uiso 1 1 calc R U
C71 C -0.0633(3) 0.1062(2) 0.06946(12) 0.0117(6) Uani 1 1 d . .
C41 C 0.3112(4) 0.4601(2) 0.06151(14) 0.0172(7) Uani 1 1 d . .
H41A H 0.3133 0.4185 0.0348 0.021 Uiso 1 1 calc R U
H41B H 0.3984 0.4627 0.0773 0.021 Uiso 1 1 calc R U
C21 C 0.1715(3) 0.19001(18) 0.15088(12) 0.0081(6) Uani 1 1 d . .
C12 C 0.1247(3) 0.13887(18) 0.28284(12) 0.0109(6) Uani 1 1 d . .
C63 C -0.2544(3) -0.1575(2) 0.24578(13) 0.0141(6) Uani 1 1 d . .
H63 H -0.2870 -0.2071 0.2579 0.017 Uiso 1 1 calc R U
C44 C 0.1753(4) 0.5828(2) 0.12264(14) 0.0226(8) Uani 1 1 d . .
H44A H 0.0851 0.5827 0.1096 0.027 Uiso 1 1 calc R U
H44B H 0.1800 0.6220 0.1507 0.027 Uiso 1 1 calc R U
C54 C 0.3604(4) -0.2237(2) 0.29738(15) 0.0216(7) Uani 1 1 d . .
H54 H 0.4143 -0.2554 0.3185 0.026 Uiso 1 1 calc R U
C51 C 0.2016(3) -0.12821(18) 0.23281(12) 0.0101(6) Uani 1 1 d . .
C25 C 0.0838(3) 0.32618(18) 0.13428(12) 0.0093(6) Uani 1 1 d . .
C61 C -0.0719(3) -0.07455(19) 0.21634(10) 0.0076(5) Uani 1 1 d . .
C23 C 0.3090(3) 0.30011(19) 0.11650(12) 0.0095(6) Uani 1 1 d . .
N2 N 0.2118(3) 0.43895(16) 0.10030(10) 0.0101(5) Uani 1 1 d . .
C73 C -0.2919(4) 0.1526(2) 0.07289(16) 0.0239(8) Uani 1 1 d . .
H73 H -0.3797 0.1440 0.0826 0.029 Uiso 1 1 calc R U
C83 C 0.4281(4) 0.0251(2) 0.02307(15) 0.0203(7) Uani 1 1 d . .
H83 H 0.5158 0.0195 0.0337 0.024 Uiso 1 1 calc R U
N1 N 0.3617(4) 0.19936(18) 0.38821(11) 0.0207(6) Uani 1 1 d . .
C16 C 0.3371(3) 0.09781(19) 0.26110(12) 0.0122(6) Uani 1 1 d . .
C26 C 0.0699(3) 0.24653(18) 0.15142(12) 0.0084(5) Uani 1 1 d . .
C52 C 0.2396(3) -0.0995(2) 0.28124(14) 0.0163(7) Uani 1 1 d . .
H52 H 0.2116 -0.0481 0.2921 0.020 Uiso 1 1 calc R U
C24 C 0.2051(3) 0.35651(18) 0.11627(12) 0.0079(6) Uani 1 1 d . .
C55 C 0.3217(4) -0.2527(2) 0.25005(17) 0.0282(9) Uani 1 1 d . .
H55 H 0.3480 -0.3048 0.2398 0.034 Uiso 1 1 calc R U
C62 C -0.1203(3) -0.14949(19) 0.23407(12) 0.0107(6) Uani 1 1 d . .
H62 H -0.0633 -0.1938 0.2380 0.013 Uiso 1 1 calc R U
C42 C 0.2761(4) 0.5427(2) 0.03801(14) 0.0185(7) Uani 1 1 d . .
H42A H 0.1909 0.5389 0.0207 0.022 Uiso 1 1 calc R U
H42B H 0.3425 0.5577 0.0126 0.022 Uiso 1 1 calc R U
C82 C 0.3269(3) 0.0296(2) 0.05966(13) 0.0139(6) Uani 1 1 d . .
H82 H 0.3473 0.0275 0.0946 0.017 Uiso 1 1 calc R U
C45 C 0.2095(4) 0.4984(2) 0.14281(13) 0.0160(7) Uani 1 1 d . .
H45A H 0.2957 0.4998 0.1595 0.019 Uiso 1 1 calc R U
H45B H 0.1441 0.4817 0.1682 0.019 Uiso 1 1 calc R U
C13 C 0.1705(3) 0.17003(18) 0.32940(13) 0.0127(6) Uani 1 1 d . .
C65 C -0.2914(3) -0.0163(2) 0.22298(14) 0.0154(7) Uani 1 1 d . .
H65 H -0.3486 0.0281 0.2196 0.018 Uiso 1 1 calc R U
C66 C -0.1571(3) -0.00760(19) 0.21164(12) 0.0117(6) Uani 1 1 d . .
H66 H -0.1241 0.0428 0.2009 0.014 Uiso 1 1 calc R U
C75 C -0.1259(4) 0.2367(2) 0.03219(14) 0.0225(8) Uani 1 1 d . .
H75 H -0.1034 0.2840 0.0143 0.027 Uiso 1 1 calc R U
C72 C -0.1952(3) 0.0939(2) 0.08373(13) 0.0147(7) Uani 1 1 d . .
H72 H -0.2190 0.0459 0.1007 0.018 Uiso 1 1 calc R U
C43 C 0.2694(4) 0.6086(2) 0.08005(15) 0.0205(7) Uani 1 1 d . .
H43A H 0.3573 0.6174 0.0943 0.025 Uiso 1 1 calc R U
H43B H 0.2393 0.6597 0.0651 0.025 Uiso 1 1 calc R U
C76 C -0.0288(4) 0.1786(2) 0.04374(13) 0.0164(7) Uani 1 1 d . .
H76 H 0.0590 0.1880 0.0344 0.020 Uiso 1 1 calc R U
C81 C 0.1957(3) 0.03711(19) 0.04398(12) 0.0103(6) Uani 1 1 d . .
C14 C 0.3033(3) 0.16517(19) 0.34349(12) 0.0128(6) Uani 1 1 d . .
C74 C -0.2559(4) 0.2237(2) 0.04747(16) 0.0258(8) Uani 1 1 d . .
H74 H -0.3199 0.2632 0.0406 0.031 Uiso 1 1 calc R U
C22 C 0.2905(3) 0.22010(18) 0.13282(12) 0.0090(6) Uani 1 1 d . .
C64 C -0.3397(3) -0.0917(2) 0.23948(13) 0.0151(7) Uani 1 1 d . .
H64 H -0.4298 -0.0979 0.2463 0.018 Uiso 1 1 calc R U
C86 C 0.1660(4) 0.0395(2) -0.00853(13) 0.0200(7) Uani 1 1 d . .
H86 H 0.0783 0.0435 -0.0194 0.024 Uiso 1 1 calc R U
C56 C 0.2439(4) -0.2057(2) 0.21711(15) 0.0212(7) Uani 1 1 d . .
H56 H 0.2202 -0.2257 0.1848 0.025 Uiso 1 1 calc R U
C53 C 0.3192(4) -0.1471(2) 0.31355(15) 0.0222(8) Uani 1 1 d . .
H53 H 0.3443 -0.1275 0.3458 0.027 Uiso 1 1 calc R U
C15 C 0.3848(3) 0.1256(2) 0.30789(13) 0.0146(6) Uani 1 1 d . .
C35 C 0.4218(4) 0.2795(2) 0.37927(15) 0.0243(8) Uani 1 1 d . .
H35A H 0.3522 0.3200 0.3753 0.029 Uiso 1 1 calc R U
H35B H 0.4724 0.2779 0.3475 0.029 Uiso 1 1 calc R U
C84 C 0.3985(4) 0.0290(2) -0.02904(15) 0.0230(8) Uani 1 1 d . .
H84 H 0.4662 0.0270 -0.0534 0.028 Uiso 1 1 calc R U
C85 C 0.2684(4) 0.0360(3) -0.04464(15) 0.0266(8) Uani 1 1 d . .
H85 H 0.2486 0.0383 -0.0796 0.032 Uiso 1 1 calc R U
C33 C 0.4441(5) 0.2960(3) 0.47511(18) 0.0367(11) Uani 1 1 d . .
H33A H 0.5092 0.3035 0.5023 0.044 Uiso 1 1 calc R U
H33B H 0.3772 0.3384 0.4787 0.044 Uiso 1 1 calc R U
C32 C 0.3796(6) 0.2133(3) 0.48092(16) 0.0404(12) Uani 1 1 d . .
H32A H 0.4480 0.1717 0.4835 0.048 Uiso 1 1 calc R U
H32B H 0.3285 0.2123 0.5126 0.048 Uiso 1 1 calc R U
C31 C 0.2899(5) 0.1936(3) 0.43629(16) 0.0330(10) Uani 1 1 d . .
H31A H 0.2548 0.1387 0.4403 0.040 Uiso 1 1 calc R U
H31B H 0.2157 0.2314 0.4359 0.040 Uiso 1 1 calc R U
C34 C 0.5118(5) 0.3046(3) 0.4229(2) 0.0372(11) Uani 1 1 d . .
H34A H 0.5388 0.3610 0.4180 0.045 Uiso 1 1 calc R U
H34B H 0.5910 0.2708 0.4223 0.045 Uiso 1 1 calc R U

loop_
_atom_site_aniso_label
_atom_site_aniso_U_11
_atom_site_aniso_U_22
_atom_site_aniso_U_33
_atom_site_aniso_U_23
_atom_site_aniso_U_13
_atom_site_aniso_U_12
Pd 0.00451(10) 0.00426(10) 0.00706(10) 0.00040(7) 0.00026(8) 0.00033(8)
P1 0.0067(3) 0.0038(3) 0.0091(3) 0.0013(3) 0.0016(2) 0.0014(3)
P2 0.0067(3) 0.0080(3) 0.0068(3) 0.0009(3) 0.0004(3) -0.0001(3)
F5 0.0069(8) 0.0124(9) 0.0218(10) 0.0030(7) 0.0055(8) -0.0012(6)
F6 0.0101(9) 0.0104(9) 0.0217(10) 0.0054(7) 0.0041(8) 0.0054(7)
F4 0.0107(9) 0.0398(12) 0.0169(10) -0.0073(9) 0.0009(7) 0.0107(9)
F3 0.0108(9) 0.0447(13) 0.0178(11) -0.0014(9) -0.0072(8) 0.0053(9)
F7 0.0076(9) 0.0138(9) 0.0273(11) 0.0035(8) 0.0041(8) -0.0036(7)
F1 0.0069(9) 0.0248(11) 0.0213(11) -0.0066(8) 0.0001(8) 0.0056(8)
F2 0.0228(10) 0.0207(10) 0.0174(10) -0.0075(8) 0.0038(8) 0.0097(9)
F8 0.0058(8) 0.0113(9) 0.0266(11) -0.0006(7) -0.0002(7) 0.0031(7)
C11 0.0116(14) 0.0056(13) 0.0104(14) -0.0006(10) -0.0002(11) -0.0002(11)
C10 0.0126(13) 0.0118(14) 0.0102(14) -0.0022(12) 0.0003(11) -0.0037(13)
C9 0.0124(14) 0.0077(14) 0.0118(15) -0.0020(11) 0.0051(12) 0.0012(11)
C71 0.0126(15) 0.0151(15) 0.0074(14) -0.0004(11) -0.0014(12) 0.0016(12)
C41 0.0221(17) 0.0138(15) 0.0156(16) 0.0035(12) 0.0087(13) -0.0023(13)
C21 0.0084(14) 0.0072(13) 0.0087(13) 0.0008(10) -0.0013(11) -0.0001(10)
C12 0.0069(14) 0.0100(14) 0.0158(15) 0.0020(11) 0.0009(12) 0.0016(11)
C63 0.0140(15) 0.0146(15) 0.0138(15) 0.0010(12) 0.0032(12) -0.0076(12)
C44 0.036(2) 0.0095(16) 0.0225(18) -0.0018(12) -0.0001(15) -0.0012(14)
C54 0.0120(14) 0.0228(18) 0.0301(19) 0.0152(14) -0.0018(15) 0.0075(15)
C51 0.0064(13) 0.0089(14) 0.0151(15) 0.0039(11) 0.0020(11) 0.0001(11)
C25 0.0087(14) 0.0091(14) 0.0101(14) -0.0017(10) -0.0018(11) 0.0033(11)
C61 0.0066(12) 0.0112(13) 0.0050(12) -0.0005(11) 0.0015(10) 0.0028(12)
C23 0.0063(13) 0.0124(15) 0.0097(14) -0.0008(11) -0.0007(11) -0.0036(11)
N2 0.0136(12) 0.0081(12) 0.0086(12) 0.0006(10) 0.0025(10) -0.0027(10)
C73 0.0130(17) 0.032(2) 0.027(2) -0.0102(16) -0.0054(15) 0.0060(15)
C83 0.0114(15) 0.0205(17) 0.0289(19) -0.0045(14) 0.0087(15) -0.0014(13)
N1 0.0304(16) 0.0193(14) 0.0125(13) -0.0023(10) -0.0051(13) -0.0055(14)
C16 0.0092(15) 0.0158(14) 0.0114(14) 0.0003(11) 0.0023(12) 0.0043(11)
C26 0.0060(13) 0.0105(14) 0.0086(13) -0.0002(10) 0.0033(11) -0.0011(11)
C52 0.0183(16) 0.0143(15) 0.0163(16) 0.0028(12) -0.0014(13) 0.0058(13)
C24 0.0099(14) 0.0072(14) 0.0068(14) 0.0005(10) -0.0004(11) -0.0007(11)
C55 0.029(2) 0.0213(19) 0.034(2) 0.0054(16) 0.0004(17) 0.0167(16)
C62 0.0119(15) 0.0102(13) 0.0101(14) 0.0009(10) 0.0006(11) -0.0004(11)
C42 0.0231(17) 0.0178(16) 0.0145(16) 0.0067(12) -0.0016(14) -0.0056(13)
C82 0.0116(16) 0.0136(15) 0.0164(16) -0.0028(12) 0.0011(12) -0.0008(12)
C45 0.0281(19) 0.0098(15) 0.0102(15) 0.0002(11) 0.0023(13) -0.0047(13)
C13 0.0165(15) 0.0092(13) 0.0123(14) 0.0002(11) 0.0034(12) 0.0049(11)
C65 0.0089(15) 0.0180(16) 0.0192(17) 0.0008(13) 0.0018(13) 0.0044(12)
C66 0.0118(15) 0.0107(14) 0.0126(14) 0.0006(10) 0.0013(12) 0.0012(12)
C75 0.033(2) 0.0128(15) 0.0215(17) 0.0021(12) -0.0071(16) 0.0047(15)
C72 0.0112(15) 0.0189(16) 0.0140(16) -0.0018(12) -0.0020(12) -0.0002(12)
C43 0.0295(19) 0.0087(15) 0.0232(18) 0.0064(13) -0.0069(15) -0.0065(14)
C76 0.0209(17) 0.0132(15) 0.0152(16) 0.0012(13) -0.0009(13) 0.0009(13)
C81 0.0121(14) 0.0078(13) 0.0109(14) 0.0006(11) 0.0033(12) 0.0013(11)
C14 0.0179(15) 0.0109(14) 0.0097(14) 0.0005(11) -0.0032(12) -0.0003(12)
C74 0.028(2) 0.0213(19) 0.028(2) -0.0054(15) -0.0125(16) 0.0145(15)
C22 0.0060(13) 0.0070(14) 0.0139(15) -0.0023(11) 0.0001(11) 0.0027(11)
C64 0.0059(14) 0.0245(17) 0.0148(15) -0.0004(12) 0.0025(12) -0.0023(12)
C86 0.0159(17) 0.0327(19) 0.0115(16) 0.0031(13) 0.0005(13) 0.0066(14)
C56 0.0253(19) 0.0153(17) 0.0231(18) 0.0008(14) -0.0027(15) 0.0119(14)
C53 0.0206(17) 0.0279(19) 0.0182(18) 0.0069(13) -0.0050(13) 0.0041(14)
C15 0.0069(15) 0.0211(16) 0.0158(15) 0.0038(12) -0.0036(12) 0.0009(12)
C35 0.030(2) 0.0196(18) 0.0232(19) -0.0054(14) -0.0003(16) -0.0058(16)
C84 0.0260(19) 0.0151(16) 0.028(2) 0.0064(14) 0.0197(15) 0.0046(14)
C85 0.035(2) 0.035(2) 0.0099(16) 0.0074(15) 0.0098(16) 0.0101(18)
C33 0.039(2) 0.040(2) 0.031(2) -0.0230(19) -0.014(2) 0.009(2)
C32 0.073(4) 0.034(2) 0.0147(18) -0.0016(16) -0.010(2) 0.010(2)
C31 0.051(3) 0.035(2) 0.0132(18) -0.0001(15) 0.0022(19) -0.010(2)
C34 0.041(3) 0.029(2) 0.041(3) -0.0139(19) -0.011(2) -0.0035(19)

loop_
_atom_type_symbol
_atom_type_description
_atom_type_scat_dispersion_real
_atom_type_scat_dispersion_imag
_atom_type_scat_source
C C 0.0033 0.0016 'International Tables Vol C Tables 4.2.6.8 and 6.1.1.4'
H H 0.0000 0.0000 'International Tables Vol C Tables 4.2.6.8 and 6.1.1.4'
N N 0.0061 0.0033 'International Tables Vol C Tables 4.2.6.8 and 6.1.1.4'
Pd Pd -0.9780 1.0430 'International Tables Vol C Tables 4.2.6.8 and 6.1.1.4'
P P 0.1023 0.0942 'International Tables Vol C Tables 4.2.6.8 and 6.1.1.4'
F F 0.0171 0.0103 'International Tables Vol C Tables 4.2.6.8 and 6.1.1.4'

loop_
_geom_angle_atom_site_label_1
_geom_angle_atom_site_label_2
_geom_angle_atom_site_label_3
_geom_angle
C11 Pd C21 88.23(12)
C11 Pd P2 177.06(9)
C21 Pd P2 89.47(9)
C11 Pd P1 96.83(8)
C21 Pd P1 174.63(9)
P2 Pd P1 85.42(3)
C51 P1 C61 106.98(14)
C51 P1 C9 105.40(15)
C61 P1 C9 101.74(14)
C51 P1 Pd 124.19(10)
C61 P1 Pd 110.26(10)
C9 P1 Pd 105.92(10)
C71 P2 C81 107.05(15)
C71 P2 C10 107.70(15)
C81 P2 C10 103.75(14)
C71 P2 Pd 114.85(11)
C81 P2 Pd 114.18(11)
C10 P2 Pd 108.57(10)
C12 C11 C16 114.0(3)
C12 C11 Pd 123.8(2)
C16 C11 Pd 122.1(2)
C9 C10 P2 108.2(2)
C9 C10 H10A 110.1
P2 C10 H10A 110.1
C9 C10 H10B 110.1
P2 C10 H10B 110.1
H10A C10 H10B 108.4
C10 C9 P1 108.3(2)
C10 C9 H9A 110.0
P1 C9 H9A 110.0
C10 C9 H9B 110.0
P1 C9 H9B 110.0
H9A C9 H9B 108.4
C72 C71 C76 119.0(3)
C72 C71 P2 120.9(2)
C76 C71 P2 119.2(3)
N2 C41 C42 109.0(3)
N2 C41 H41A 109.9
C42 C41 H41A 109.9
N2 C41 H41B 109.9
C42 C41 H41B 109.9
H41A C41 H41B 108.3
C22 C21 C26 114.2(3)
C22 C21 Pd 124.0(2)
C26 C21 Pd 121.8(2)
F1 C12 C11 119.9(3)
F1 C12 C13 116.4(3)
C11 C12 C13 123.6(3)
C64 C63 C62 120.2(3)
C64 C63 H63 119.9
C62 C63 H63 119.9
C43 C44 C45 111.3(3)
C43 C44 H44A 109.4
C45 C44 H44A 109.4
C43 C44 H44B 109.4
C45 C44 H44B 109.4
H44A C44 H44B 108.0
C55 C54 C53 119.9(3)
C55 C54 H54 120.0
C53 C54 H54 120.0
C52 C51 C56 119.0(3)
C52 C51 P1 118.8(2)
C56 C51 P1 122.2(3)
F6 C25 C26 119.2(3)
F6 C25 C24 118.8(3)
C26 C25 C24 122.0(3)
C66 C61 C62 120.1(3)
C66 C61 P1 118.2(2)
C62 C61 P1 121.4(2)
F7 C23 C22 117.8(3)
F7 C23 C24 120.7(3)
C22 C23 C24 121.6(3)
C24 N2 C41 117.4(3)
C24 N2 C45 114.2(2)
C41 N2 C45 111.8(3)
C74 C73 C72 119.3(4)
C74 C73 H73 120.3
C72 C73 H73 120.3
C84 C83 C82 120.3(3)
C84 C83 H83 119.9
C82 C83 H83 119.9
C14 N1 C31 118.3(3)
C14 N1 C35 113.3(3)
C31 N1 C35 113.7(3)
F4 C16 C15 117.0(3)
F4 C16 C11 119.4(3)
C15 C16 C11 123.6(3)
F5 C26 C21 119.7(3)
F5 C26 C25 116.8(3)
C21 C26 C25 123.5(3)
C51 C52 C53 120.7(3)
C51 C52 H52 119.7
C53 C52 H52 119.7
C23 C24 C25 114.8(3)
C23 C24 N2 126.6(3)
C25 C24 N2 118.6(3)
C54 C55 C56 121.2(4)
C54 C55 H55 119.4
C56 C55 H55 119.4
C63 C62 C61 119.6(3)
C63 C62 H62 120.2
C61 C62 H62 120.2
C41 C42 C43 110.4(3)
C41 C42 H42A 109.6
C43 C42 H42A 109.6
C41 C42 H42B 109.6
C43 C42 H42B 109.6
H42A C42 H42B 108.1
C81 C82 C83 120.1(3)
C81 C82 H82 120.0
C83 C82 H82 120.0
N2 C45 C44 110.3(3)
N2 C45 H45A 109.6
C44 C45 H45A 109.6
N2 C45 H45B 109.6
C44 C45 H45B 109.6
H45A C45 H45B 108.1
F2 C13 C14 119.5(3)
F2 C13 C12 118.6(3)
C14 C13 C12 121.9(3)
C66 C65 C64 119.6(3)
C66 C65 H65 120.2
C64 C65 H65 120.2
C65 C66 C61 120.0(3)
C65 C66 H66 120.0
C61 C66 H66 120.0
C74 C75 C76 119.8(3)
C74 C75 H75 120.1
C76 C75 H75 120.1
C71 C72 C73 120.8(3)
C71 C72 H72 119.6
C73 C72 H72 119.6
C44 C43 C42 110.5(3)
C44 C43 H43A 109.6
C42 C43 H43A 109.6
C44 C43 H43B 109.6
C42 C43 H43B 109.6
H43A C43 H43B 108.1
C75 C76 C71 120.2(3)
C75 C76 H76 119.9
C71 C76 H76 119.9
C82 C81 C86 119.5(3)
C82 C81 P2 118.4(2)
C86 C81 P2 122.0(3)
C13 C14 C15 114.8(3)
C13 C14 N1 126.4(3)
C15 C14 N1 118.8(3)
C75 C74 C73 120.9(3)
C75 C74 H74 119.6
C73 C74 H74 119.6
F8 C22 C21 120.1(3)
F8 C22 C23 116.1(3)
C21 C22 C23 123.8(3)
C63 C64 C65 120.5(3)
C63 C64 H64 119.8
C65 C64 H64 119.8
C85 C86 C81 119.7(3)
C85 C86 H86 120.1
C81 C86 H86 120.1
C55 C56 C51 119.6(4)
C55 C56 H56 120.2
C51 C56 H56 120.2
C54 C53 C52 119.6(4)
C54 C53 H53 120.2
C52 C53 H53 120.2
F3 C15 C16 118.8(3)
F3 C15 C14 119.2(3)
C16 C15 C14 122.0(3)
N1 C35 C34 112.0(3)
N1 C35 H35A 109.2
C34 C35 H35A 109.2
N1 C35 H35B 109.2
C34 C35 H35B 109.2
H35A C35 H35B 107.9
C85 C84 C83 119.7(3)
C85 C84 H84 120.1
C83 C84 H84 120.1
C84 C85 C86 120.7(3)
C84 C85 H85 119.7
C86 C85 H85 119.7
C32 C33 C34 111.3(3)
C32 C33 H33A 109.4
C34 C33 H33A 109.4
C32 C33 H33B 109.4
C34 C33 H33B 109.4
H33A C33 H33B 108.0
C31 C32 C33 112.0(4)
C31 C32 H32A 109.2
C33 C32 H32A 109.2
C31 C32 H32B 109.2
C33 C32 H32B 109.2
H32A C32 H32B 107.9
N1 C31 C32 110.5(4)
N1 C31 H31A 109.6
C32 C31 H31A 109.6
N1 C31 H31B 109.6
C32 C31 H31B 109.6
H31A C31 H31B 108.1
C35 C34 C33 111.9(4)
C35 C34 H34A 109.2
C33 C34 H34A 109.2
C35 C34 H34B 109.2
C33 C34 H34B 109.2
H34A C34 H34B 107.9

loop_
_geom_bond_atom_site_label_1
_geom_bond_atom_site_label_2
_geom_bond_distance
Pd C11 2.061(3)
Pd C21 2.068(3)
Pd P2 2.2820(9)
Pd P1 2.2922(9)
P1 C51 1.813(3)
P1 C61 1.823(3)
P1 C9 1.846(3)
P2 C71 1.812(3)
P2 C81 1.819(3)
P2 C10 1.846(3)
F5 C26 1.359(3)
F6 C25 1.347(3)
F4 C16 1.358(4)
F3 C15 1.355(4)
F7 C23 1.358(3)
F1 C12 1.356(3)
F2 C13 1.355(4)
F8 C22 1.365(3)
C11 C12 1.376(4)
C11 C16 1.382(4)
C10 C9 1.535(4)
C10 H10A 0.9700
C10 H10B 0.9700
C9 H9A 0.9700
C9 H9B 0.9700
C71 C72 1.394(5)
C71 C76 1.402(5)
C41 N2 1.461(4)
C41 C42 1.523(5)
C41 H41A 0.9700
C41 H41B 0.9700
C21 C22 1.378(4)
C21 C26 1.379(4)
C12 C13 1.390(5)
C63 C64 1.386(5)
C63 C62 1.391(4)
C63 H63 0.9300
C44 C43 1.516(5)
C44 C45 1.516(5)
C44 H44A 0.9700
C44 H44B 0.9700
C54 C55 1.373(6)
C54 C53 1.384(5)
C54 H54 0.9300
C51 C52 1.395(5)
C51 C56 1.397(5)
C25 C26 1.383(4)
C25 C24 1.399(4)
C61 C66 1.396(4)
C61 C62 1.396(4)
C23 C22 1.387(4)
C23 C24 1.395(4)
N2 C24 1.411(4)
N2 C45 1.469(4)
C73 C74 1.385(6)
C73 C72 1.396(5)
C73 H73 0.9300
C83 C84 1.386(6)
C83 C82 1.395(5)
C83 H83 0.9300
N1 C14 1.415(4)
N1 C31 1.445(5)
N1 C35 1.461(5)
C16 C15 1.381(5)
C52 C53 1.397(5)
C52 H52 0.9300
C55 C56 1.391(5)
C55 H55 0.9300
C62 H62 0.9300
C42 C43 1.535(5)
C42 H42A 0.9700
C42 H42B 0.9700
C82 C81 1.388(5)
C82 H82 0.9300
C45 H45A 0.9700
C45 H45B 0.9700
C13 C14 1.388(5)
C65 C66 1.392(5)
C65 C64 1.392(5)
C65 H65 0.9300
C66 H66 0.9300
C75 C74 1.384(6)
C75 C76 1.396(5)
C75 H75 0.9300
C72 H72 0.9300
C43 H43A 0.9700
C43 H43B 0.9700
C76 H76 0.9300
C81 C86 1.395(5)
C14 C15 1.395(5)
C74 H74 0.9300
C64 H64 0.9300
C86 C85 1.395(5)
C86 H86 0.9300
C56 H56 0.9300
C53 H53 0.9300
C35 C34 1.506(6)
C35 H35A 0.9700
C35 H35B 0.9700
C84 C85 1.376(6)
C84 H84 0.9300
C85 H85 0.9300
C33 C32 1.507(7)
C33 C34 1.524(7)
C33 H33A 0.9700
C33 H33B 0.9700
C32 C31 1.503(6)
C32 H32A 0.9700
C32 H32B 0.9700
C31 H31A 0.9700
C31 H31B 0.9700
C34 H34A 0.9700
C34 H34B 0.9700
